data_2014429
loop_
_publ_author_name
'Emme, Holger'
'Huppertz, Hubert'

_publ_section_title
;
 High-pressure synthesis of \n-DyBO~3~
;
_journal_issue 12
_journal_name_full 'Acta Crystallographica Section C'
_journal_page_first i117
_journal_page_last i119
_journal_paper_doi 10.1107/S0108270104024205
_journal_volume 60
_journal_year 2004
_chemical_formula_iupac 'Dy B O3'
_chemical_formula_moiety 'B Dy O3'
_chemical_formula_sum 'B Dy O3'
_chemical_formula_weight 221.31
_chemical_name_common '\n-dysprosium orthoborate'
_chemical_name_systematic
;
Dysprosium borate
;
_space_group_IT_number 2
_symmetry_cell_setting triclinic
_symmetry_space_group_name_Hall '-P 1'
_symmetry_space_group_name_H-M 'P -1'
_atom_sites_solution_primary direct
_atom_sites_solution_secondary difmap
_cell_angle_alpha 92.52(3)
_cell_angle_beta 107.65(3)
_cell_angle_gamma 108.29(3)
_cell_formula_units_Z 4
_cell_length_a 6.1463(12)
_cell_length_b 6.3856(13)
_cell_length_c 6.3894(13)
_cell_measurement_reflns_used 3498
_cell_measurement_temperature 293(2)
_cell_measurement_theta_max 37.785
_cell_measurement_theta_min 3.134
_cell_volume 224.19(10)
_computing_cell_refinement 'HKL SCALEPACK (Otwinowski & Minor, 1997)'
_computing_data_collection 'COLLECT (Nonius, 1998)'
_computing_data_reduction 'HKL DENZO (Otwinowski & Minor, 1997) and SCALEPACK'
_computing_molecular_graphics 'DIAMOND (Brandenburg & Berndt, 1999)'
_computing_publication_material 'enCIFer (Allen et al., 2004) and SHELXL97'
_computing_structure_refinement 'SHELXL97 (Sheldrick, 1997)'
_computing_structure_solution 'SHELXS97 (Sheldrick, 1997)'
_diffrn_ambient_temperature 200(2)
_diffrn_detector_area_resol_mean 9
_diffrn_measured_fraction_theta_full 0.998
_diffrn_measured_fraction_theta_max 0.998
_diffrn_measurement_device_type 'Nonius KappaCCD area-detector'
_diffrn_measurement_method '95 mm CCD camera on \k-Goniostat'
_diffrn_radiation_monochromator graphite
_diffrn_radiation_source 'fine-focus sealed tube'
_diffrn_radiation_type MoK\a
_diffrn_radiation_wavelength 0.71073
_diffrn_reflns_av_R_equivalents 0.0460
_diffrn_reflns_av_sigmaI/netI 0.0418
_diffrn_reflns_limit_h_max 9
_diffrn_reflns_limit_h_min -9
_diffrn_reflns_limit_k_max 9
_diffrn_reflns_limit_k_min -9
_diffrn_reflns_limit_l_max 9
_diffrn_reflns_limit_l_min -9
_diffrn_reflns_number 6397
_diffrn_reflns_theta_full 32.48
_diffrn_reflns_theta_max 32.48
_diffrn_reflns_theta_min 3.39
_diffrn_standards_decay_% 0
_diffrn_standards_interval_count 0
_diffrn_standards_interval_time 0
_diffrn_standards_number 0
_exptl_absorpt_coefficient_mu 33.014
_exptl_absorpt_correction_T_max 0.75953
_exptl_absorpt_correction_T_min 0.43202
_exptl_absorpt_correction_type '\y scan'
_exptl_absorpt_process_details '(XPREP; Siemens, 1996)'
_exptl_crystal_colour colourless
_exptl_crystal_density_diffrn 6.557
_exptl_crystal_density_meas ?
_exptl_crystal_density_method 'not measured'
_exptl_crystal_description rod
_exptl_crystal_F_000 380
_exptl_crystal_size_max 0.027
_exptl_crystal_size_mid 0.018
_exptl_crystal_size_min 0.008
_refine_diff_density_max 2.532
_refine_diff_density_min -2.721
_refine_ls_extinction_coef 0.0101(5)
_refine_ls_extinction_expression Fc^*^=kFc[1+0.001xFc^2^\l^3^/sin(2\q)]^-1/4^
_refine_ls_extinction_method 'SHELXL97 (Sheldrick, 1997)'
_refine_ls_goodness_of_fit_ref 1.147
_refine_ls_hydrogen_treatment none
_refine_ls_matrix_type full
_refine_ls_number_parameters 92
_refine_ls_number_reflns 1623
_refine_ls_number_restraints 0
_refine_ls_restrained_S_all 1.147
_refine_ls_R_factor_all 0.0293
_refine_ls_R_factor_gt 0.0218
_refine_ls_shift/su_max 0.001
_refine_ls_shift/su_mean 0.000
_refine_ls_structure_factor_coef Fsqd
_refine_ls_weighting_details 'calc w = 1/[\s^2^(Fo^2^)+(0.0081P)^2^+0.5392P] where P=(Fo^2^+2Fc^2^)/3'
_refine_ls_weighting_scheme calc
_refine_ls_wR_factor_gt 0.0498
_refine_ls_wR_factor_ref 0.0513
_reflns_number_gt 1446
_reflns_number_total 1623
_reflns_threshold_expression I>2\s(I)
_cod_data_source_file bc1055.cif
_cod_data_source_block I
_cod_depositor_comments
;
The following automatic conversions were performed:

'_exptl_crystal_density_meas' value 'not measured' was changed to '?'
- the value is perceived as not measured.

Automatic conversion script
Id: cif_fix_values 3008 2015-01-20 13:52:24Z robertas 
;
_cod_original_cell_volume 224.20(10)
_cod_database_code 2014429
_cod_database_fobs_code 2014429

loop_
_symmetry_equiv_pos_as_xyz
'x, y, z'
'-x, -y, -z'

loop_
_atom_site_label
_atom_site_fract_x
_atom_site_fract_y
_atom_site_fract_z
_atom_site_U_iso_or_equiv
_atom_site_adp_type
_atom_site_calc_flag
_atom_site_refinement_flags
_atom_site_occupancy
_atom_site_disorder_assembly
_atom_site_disorder_group
_atom_site_type_symbol
Dy1 0.94025(4) 0.71995(4) 0.81700(3) 0.00547(8) Uani d . 1 . . Dy
Dy2 0.55505(4) 0.84498(4) 0.27142(3) 0.00615(8) Uani d . 1 . . Dy
O1 0.5894(6) 0.8664(6) 0.6455(6) 0.0079(7) Uani d . 1 . . O
O2 0.5327(6) 0.5246(6) 0.7716(6) 0.0099(7) Uani d . 1 . . O
O4 1.1206(6) 0.6610(6) 0.2034(6) 0.0073(6) Uani d . 1 . . O
O3 0.3484(6) 0.7820(6) 0.8760(6) 0.0085(7) Uani d . 1 . . O
O5 0.8722(6) 0.8830(6) 0.1289(5) 0.0068(6) Uani d . 1 . . O
O6 0.9555(8) 0.7643(7) 0.4773(6) 0.0155(8) Uani d . 1 . . O
B1 0.4778(10) 0.7132(9) 0.7601(9) 0.0065(9) Uani d . 1 . . B
B2 0.9897(10) 0.7686(9) 0.2815(9) 0.0062(9) Uani d . 1 . . B

loop_
_atom_site_aniso_label
_atom_site_aniso_U_11
_atom_site_aniso_U_22
_atom_site_aniso_U_33
_atom_site_aniso_U_12
_atom_site_aniso_U_13
_atom_site_aniso_U_23
Dy1 0.00589(11) 0.00596(12) 0.00546(11) 0.00244(9) 0.00266(8) 0.00142(8)
Dy2 0.00758(12) 0.00668(13) 0.00577(11) 0.00329(9) 0.00347(8) 0.00131(8)
O1 0.0104(16) 0.0068(17) 0.0075(15) 0.0030(13) 0.0041(13) 0.0020(13)
O2 0.0090(16) 0.0069(17) 0.0145(17) 0.0033(14) 0.0045(13) 0.0010(13)
O4 0.0071(15) 0.0068(16) 0.0097(15) 0.0035(13) 0.0037(12) 0.0017(13)
O3 0.0067(15) 0.0117(18) 0.0086(15) 0.0034(14) 0.0045(12) 0.0009(13)
O5 0.0059(14) 0.0105(17) 0.0049(14) 0.0047(13) 0.0012(12) 0.0027(12)
O6 0.026(2) 0.019(2) 0.0103(16) 0.0133(18) 0.0112(15) 0.0074(15)
B1 0.007(2) 0.004(2) 0.006(2) 0.0014(19) -0.0005(17) -0.0011(18)
B2 0.010(2) 0.003(2) 0.007(2) 0.0019(19) 0.0047(18) 0.0000(17)

loop_
_atom_type_symbol
_atom_type_description
_atom_type_scat_dispersion_real
_atom_type_scat_dispersion_imag
_atom_type_scat_source
B B 0.0013 0.0007 'International Tables Vol C Tables 4.2.6.8 and 6.1.1.4'
O O 0.0106 0.0060 'International Tables Vol C Tables 4.2.6.8 and 6.1.1.4'
Dy Dy -0.1892 4.4098 'International Tables Vol C Tables 4.2.6.8 and 6.1.1.4'

loop_
_geom_angle_atom_site_label_1
_geom_angle_atom_site_label_2
_geom_angle_atom_site_label_3
_geom_angle_site_symmetry_1
_geom_angle_site_symmetry_3
_geom_angle
_geom_angle_publ_flag
O6 Dy1 O3 . 1_655 79.20(14) no
O6 Dy1 O4 . 2_766 98.96(14) no
O3 Dy1 O4 1_655 2_766 87.93(12) no
O6 Dy1 O2 . . 106.20(15) no
O3 Dy1 O2 1_655 . 158.74(13) no
O4 Dy1 O2 2_766 . 70.99(12) no
O6 Dy1 O5 . 2_776 80.44(14) no
O3 Dy1 O5 1_655 2_776 74.91(12) no
O4 Dy1 O5 2_766 2_776 162.68(12) no
O2 Dy1 O5 . 2_776 125.98(12) no
O6 Dy1 O5 . 1_556 143.47(13) no
O3 Dy1 O5 1_655 1_556 112.85(12) no
O4 Dy1 O5 2_766 1_556 115.28(12) no
O2 Dy1 O5 . 1_556 75.38(13) no
O5 Dy1 O5 2_776 1_556 70.66(14) no
O6 Dy1 O4 . 1_556 151.56(13) no
O3 Dy1 O4 1_655 1_556 73.03(12) no
O4 Dy1 O4 2_766 1_556 74.30(13) no
O2 Dy1 O4 . 1_556 97.74(13) no
O5 Dy1 O4 2_776 1_556 97.91(12) no
O5 Dy1 O4 1_556 1_556 57.50(11) no
O6 Dy1 O1 . . 76.70(13) no
O3 Dy1 O1 1_655 . 143.95(13) no
O4 Dy1 O1 2_766 . 121.94(12) no
O2 Dy1 O1 . . 56.02(13) no
O5 Dy1 O1 2_776 . 74.96(12) no
O5 Dy1 O1 1_556 . 74.60(11) no
O4 Dy1 O1 1_556 . 130.64(11) no
O6 Dy1 B1 . . 100.34(15) no
O3 Dy1 B1 1_655 . 171.62(15) no
O4 Dy1 B1 2_766 . 100.38(15) no
O2 Dy1 B1 . . 29.44(14) no
O5 Dy1 B1 2_776 . 96.74(14) no
O5 Dy1 B1 1_556 . 62.69(13) no
O4 Dy1 B1 1_556 . 108.03(14) no
O1 Dy1 B1 . . 29.94(14) no
O6 Dy1 B2 . 1_556 166.88(16) no
O3 Dy1 B2 1_655 1_556 95.39(14) no
O4 Dy1 B2 2_766 1_556 92.73(14) no
O2 Dy1 B2 . 1_556 83.18(15) no
O5 Dy1 B2 2_776 1_556 86.63(14) no
O5 Dy1 B2 1_556 1_556 29.07(13) no
O4 Dy1 B2 1_556 1_556 28.78(13) no
O1 Dy1 B2 . 1_556 102.13(13) no
B1 Dy1 B2 . 1_556 83.26(15) no
O6 Dy1 Dy2 . 2_776 58.44(12) no
O3 Dy1 Dy2 1_655 2_776 43.85(10) no
O4 Dy1 Dy2 2_766 2_776 126.88(9) no
O2 Dy1 Dy2 . 2_776 155.69(10) no
O5 Dy1 Dy2 2_776 2_776 38.73(8) no
O5 Dy1 Dy2 1_556 2_776 105.35(9) no
O4 Dy1 Dy2 1_556 2_776 102.99(9) no
O1 Dy1 Dy2 . 2_776 100.25(9) no
B1 Dy1 Dy2 . 2_776 128.92(12) no
B2 Dy1 Dy2 1_556 2_776 109.52(12) no
O6 Dy1 Dy2 . 2_666 103.85(12) no
O3 Dy1 Dy2 1_655 2_666 126.19(9) no
O4 Dy1 Dy2 2_766 2_666 38.25(8) no
O2 Dy1 Dy2 . 2_666 32.83(9) no
O5 Dy1 Dy2 2_776 2_666 158.81(8) no
O5 Dy1 Dy2 1_556 2_666 96.11(9) no
O4 Dy1 Dy2 1_556 2_666 87.97(9) no
O1 Dy1 Dy2 . 2_666 85.73(9) no
B1 Dy1 Dy2 . 2_666 62.13(12) no
B2 Dy1 Dy2 1_556 2_666 89.02(12) no
Dy2 Dy1 Dy2 2_776 2_666 158.539(13) no
O2 Dy2 O1 2_666 . 92.83(13) no
O2 Dy2 O5 2_666 . 89.63(13) no
O1 Dy2 O5 . . 126.00(12) no
O2 Dy2 O1 2_666 2_676 143.27(13) no
O1 Dy2 O1 . 2_676 72.59(14) no
O5 Dy2 O1 . 2_676 126.41(13) no
O2 Dy2 O3 2_666 1_554 84.30(14) no
O1 Dy2 O3 . 1_554 156.42(12) no
O5 Dy2 O3 . 1_554 77.47(11) no
O1 Dy2 O3 2_676 1_554 95.94(12) no
O2 Dy2 O4 2_666 1_455 70.74(12) no
O1 Dy2 O4 . 1_455 84.78(12) no
O5 Dy2 O4 . 1_455 145.04(11) no
O1 Dy2 O4 2_676 1_455 74.41(12) no
O3 Dy2 O4 1_554 1_455 72.16(12) no
O2 Dy2 O3 2_666 2_676 151.17(12) no
O1 Dy2 O3 . 2_676 115.80(12) no
O5 Dy2 O3 . 2_676 71.37(12) no
O1 Dy2 O3 2_676 2_676 56.71(11) no
O3 Dy2 O3 1_554 2_676 70.78(14) no
O4 Dy2 O3 1_455 2_676 112.98(11) no
O2 Dy2 O6 2_666 . 72.06(14) no
O1 Dy2 O6 . . 73.92(12) no
O5 Dy2 O6 . . 55.81(12) no
O1 Dy2 O6 2_676 . 131.17(12) no
O3 Dy2 O6 1_554 . 126.53(11) no
O4 Dy2 O6 1_455 . 135.73(13) no
O3 Dy2 O6 2_676 . 111.21(13) no
O2 Dy2 B2 2_666 . 73.33(14) no
O1 Dy2 B2 . . 101.50(14) no
O5 Dy2 B2 . . 29.43(14) no
O1 Dy2 B2 2_676 . 141.65(14) no
O3 Dy2 B2 1_554 . 100.06(13) no
O4 Dy2 B2 1_455 . 143.79(13) no
O3 Dy2 B2 2_676 . 96.45(14) no
O6 Dy2 B2 . . 27.76(13) no
O2 Dy2 B1 2_666 2_676 163.07(14) no
O1 Dy2 B1 . 2_676 93.84(14) no
O5 Dy2 B1 . 2_676 98.94(14) no
O1 Dy2 B1 2_676 2_676 28.20(13) no
O3 Dy2 B1 1_554 2_676 83.37(14) no
O4 Dy2 B1 1_455 2_676 94.39(13) no
O3 Dy2 B1 2_676 2_676 28.52(12) no
O6 Dy2 B1 . 2_676 124.78(14) no
B2 Dy2 B1 . 2_676 120.33(16) no
O2 Dy2 Dy1 2_666 2_776 129.08(9) no
O1 Dy2 Dy1 . 2_776 111.51(10) no
O5 Dy2 Dy1 . 2_776 39.73(9) no
O1 Dy2 Dy1 2_676 2_776 87.54(9) no
O3 Dy2 Dy1 1_554 2_776 87.89(9) no
O4 Dy2 Dy1 1_455 2_776 151.12(9) no
O3 Dy2 Dy1 2_676 2_776 38.86(7) no
O6 Dy2 Dy1 . 2_776 72.99(10) no
B2 Dy2 Dy1 . 2_776 58.72(12) no
B1 Dy2 Dy1 2_676 2_776 61.96(11) no
O2 Dy2 Dy2 2_666 2_676 122.24(10) no
O1 Dy2 Dy2 . 2_676 36.81(9) no
O5 Dy2 Dy2 . 2_676 137.13(9) no
O1 Dy2 Dy2 2_676 2_676 35.78(8) no
O3 Dy2 Dy2 1_554 2_676 128.80(8) no
O4 Dy2 Dy2 1_455 2_676 77.03(8) no
O3 Dy2 Dy2 2_676 2_676 85.53(7) no
O6 Dy2 Dy2 . 2_676 104.10(8) no
B2 Dy2 Dy2 . 2_676 127.92(11) no
B1 Dy2 Dy2 2_676 2_676 59.18(11) no
Dy1 Dy2 Dy2 2_776 2_676 101.41(3) no
B1 O1 Dy2 . . 131.1(3) no
B1 O1 Dy2 . 2_676 97.2(3) no
Dy2 O1 Dy2 . 2_676 107.41(14) no
B1 O1 Dy1 . . 81.5(3) no
Dy2 O1 Dy1 . . 103.23(12) no
Dy2 O1 Dy1 2_676 . 139.57(15) no
B1 O2 Dy2 . 2_666 154.6(3) no
B1 O2 Dy1 . . 91.9(3) no
Dy2 O2 Dy1 2_666 . 112.55(14) no
B2 O4 Dy1 . 2_766 125.6(3) no
B2 O4 Dy2 . 1_655 120.8(3) no
Dy1 O4 Dy2 2_766 1_655 105.53(13) no
B2 O4 Dy1 . 1_554 91.9(3) no
Dy1 O4 Dy1 2_766 1_554 105.70(13) no
Dy2 O4 Dy1 1_655 1_554 101.72(13) no
B1 O3 Dy1 . 1_455 135.2(3) no
B1 O3 Dy2 . 1_556 111.5(3) no
Dy1 O3 Dy2 1_455 1_556 107.77(13) no
B1 O3 Dy2 . 2_676 89.5(3) no
Dy1 O3 Dy2 1_455 2_676 97.29(13) no
Dy2 O3 Dy2 1_556 2_676 109.22(14) no
B2 O5 Dy2 . . 95.5(3) no
B2 O5 Dy1 . 2_776 116.6(3) no
Dy2 O5 Dy1 . 2_776 101.54(12) no
B2 O5 Dy1 . 1_554 94.3(2) no
Dy2 O5 Dy1 . 1_554 138.82(16) no
Dy1 O5 Dy1 2_776 1_554 109.34(14) no
B2 O6 Dy1 . . 169.8(3) no
B2 O6 Dy2 . . 84.9(3) no
Dy1 O6 Dy2 . . 104.38(14) no
O2 B1 O1 . . 116.4(4) yes
O2 B1 O3 . . 126.4(5) yes
O1 B1 O3 . . 116.5(4) yes
O2 B1 Dy1 . . 58.7(2) no
O1 B1 Dy1 . . 68.6(2) no
O3 B1 Dy1 . . 140.1(3) no
O2 B1 Dy2 . 2_676 169.8(4) no
O1 B1 Dy2 . 2_676 54.6(2) no
O3 B1 Dy2 . 2_676 62.0(3) no
Dy1 B1 Dy2 . 2_676 111.29(19) no
O6 B2 O4 . . 127.0(5) yes
O6 B2 O5 . . 117.9(4) yes
O4 B2 O5 . . 114.9(4) yes
O6 B2 Dy2 . . 67.3(3) no
O4 B2 Dy2 . . 153.4(3) no
O5 B2 Dy2 . . 55.0(2) no
O6 B2 Dy1 . 1_554 166.2(4) no
O4 B2 Dy1 . 1_554 59.3(2) no
O5 B2 Dy1 . 1_554 56.6(2) no
Dy2 B2 Dy1 . 1_554 102.04(17) no

loop_
_geom_bond_atom_site_label_1
_geom_bond_atom_site_label_2
_geom_bond_site_symmetry_2
_geom_bond_distance
_geom_bond_publ_flag
Dy1 O6 . 2.227(4) yes
Dy1 O3 1_655 2.320(3) yes
Dy1 O4 2_766 2.334(4) yes
Dy1 O2 . 2.341(4) yes
Dy1 O5 2_776 2.393(4) yes
Dy1 O5 1_556 2.414(3) yes
Dy1 O4 1_556 2.480(4) yes
Dy1 O1 . 2.578(4) yes
Dy1 B1 . 2.740(5) no
Dy1 B2 1_556 2.882(5) no
Dy1 Dy2 2_776 3.6678(13) no
Dy1 Dy2 2_666 3.8061(16) no
Dy2 O2 2_666 2.234(4) yes
Dy2 O1 . 2.329(3) yes
Dy2 O5 . 2.342(3) yes
Dy2 O1 2_676 2.386(3) yes
Dy2 O3 1_554 2.409(4) yes
Dy2 O4 1_455 2.446(4) yes
Dy2 O3 2_676 2.562(4) yes
Dy2 O6 . 2.635(4) yes
Dy2 B2 . 2.845(5) no
Dy2 B1 2_676 2.903(6) no
Dy2 Dy1 2_776 3.6678(13) no
Dy2 Dy2 2_676 3.8000(11) no
B1 O1 . 1.382(7) yes
B1 O2 . 1.347(6) yes
B1 O3 . 1.386(6) yes
B2 O4 . 1.388(6) yes
B2 O5 . 1.405(6) yes
B2 O6 . 1.330(6) yes
B1 Dy2 2_676 2.903(6) no
B2 Dy1 1_554 2.882(5) no
O1 Dy2 2_676 2.386(3) no
O2 Dy2 2_666 2.234(4) no
O4 Dy1 2_766 2.334(4) no
O4 Dy2 1_655 2.446(4) no
O4 Dy1 1_554 2.480(4) no
O3 Dy1 1_455 2.320(3) no
O3 Dy2 1_556 2.409(3) no
O3 Dy2 2_676 2.562(4) no
O5 Dy1 2_776 2.393(4) no
O5 Dy1 1_554 2.414(3) no

loop_
_geom_torsion_atom_site_label_1
_geom_torsion_atom_site_label_2
_geom_torsion_atom_site_label_3
_geom_torsion_atom_site_label_4
_geom_torsion_site_symmetry_1
_geom_torsion_site_symmetry_4
_geom_torsion
_geom_torsion_publ_flag
O2 Dy2 O1 B1 2_666 . -29.1(4) no
O5 Dy2 O1 B1 . . -120.7(4) no
O1 Dy2 O1 B1 2_676 . 116.5(4) no
O3 Dy2 O1 B1 1_554 . 53.1(5) no
O4 Dy2 O1 B1 1_455 . 41.2(4) no
O3 Dy2 O1 B1 2_676 . 154.3(4) no
O6 Dy2 O1 B1 . . -99.6(4) no
B2 Dy2 O1 B1 . . -102.7(4) no
B1 Dy2 O1 B1 2_676 . 135.3(3) no
Dy1 Dy2 O1 B1 2_776 . -163.4(4) no
Dy2 Dy2 O1 B1 2_676 . 116.5(4) no
O2 Dy2 O1 Dy2 2_666 2_676 -145.64(14) no
O5 Dy2 O1 Dy2 . 2_676 122.75(15) no
O1 Dy2 O1 Dy2 2_676 2_676 0.0 no
O3 Dy2 O1 Dy2 1_554 2_676 -63.4(4) no
O4 Dy2 O1 Dy2 1_455 2_676 -75.28(14) no
O3 Dy2 O1 Dy2 2_676 2_676 37.76(17) no
O6 Dy2 O1 Dy2 . 2_676 143.94(17) no
B2 Dy2 O1 Dy2 . 2_676 140.80(15) no
B1 Dy2 O1 Dy2 2_676 2_676 18.79(16) no
Dy1 Dy2 O1 Dy2 2_776 2_676 80.10(13) no
O2 Dy2 O1 Dy1 2_666 . 61.07(14) no
O5 Dy2 O1 Dy1 . . -30.5(2) no
O1 Dy2 O1 Dy1 2_676 . -153.3(2) no
O3 Dy2 O1 Dy1 1_554 . 143.3(3) no
O4 Dy2 O1 Dy1 1_455 . 131.43(14) no
O3 Dy2 O1 Dy1 2_676 . -115.53(13) no
O6 Dy2 O1 Dy1 . . -9.35(12) no
B2 Dy2 O1 Dy1 . . -12.49(17) no
B1 Dy2 O1 Dy1 2_676 . -134.50(15) no
Dy1 Dy2 O1 Dy1 2_776 . -73.19(12) no
Dy2 Dy2 O1 Dy1 2_676 . -153.3(2) no
O6 Dy1 O1 B1 . . 141.3(3) no
O3 Dy1 O1 B1 1_655 . -169.4(3) no
O4 Dy1 O1 B1 2_766 . 48.9(3) no
O2 Dy1 O1 B1 . . 20.9(2) no
O5 Dy1 O1 B1 2_776 . -135.2(3) no
O5 Dy1 O1 B1 1_556 . -61.6(3) no
O4 Dy1 O1 B1 1_556 . -47.7(3) no
B2 Dy1 O1 B1 1_556 . -52.1(3) no
Dy2 Dy1 O1 B1 2_776 . -164.9(2) no
Dy2 Dy1 O1 B1 2_666 . 35.9(2) no
O6 Dy1 O1 Dy2 . . 10.94(15) no
O3 Dy1 O1 Dy2 1_655 . 60.3(2) no
O4 Dy1 O1 Dy2 2_766 . -81.43(17) no
O2 Dy1 O1 Dy2 . . -109.40(17) no
O5 Dy1 O1 Dy2 2_776 . 94.43(15) no
O5 Dy1 O1 Dy2 1_556 . 168.07(16) no
O4 Dy1 O1 Dy2 1_556 . -178.02(12) no
B1 Dy1 O1 Dy2 . . -130.3(3) no
B2 Dy1 O1 Dy2 1_556 . 177.54(14) no
Dy2 Dy1 O1 Dy2 2_776 . 64.82(12) no
Dy2 Dy1 O1 Dy2 2_666 . -94.39(12) no
O6 Dy1 O1 Dy2 . 2_676 -127.7(3) no
O3 Dy1 O1 Dy2 1_655 2_676 -78.3(3) no
O4 Dy1 O1 Dy2 2_766 2_676 140.0(2) no
O2 Dy1 O1 Dy2 . 2_676 112.0(3) no
O5 Dy1 O1 Dy2 2_776 2_676 -44.2(2) no
O5 Dy1 O1 Dy2 1_556 2_676 29.5(2) no
O4 Dy1 O1 Dy2 1_556 2_676 43.4(3) no
B1 Dy1 O1 Dy2 . 2_676 91.1(3) no
B2 Dy1 O1 Dy2 1_556 2_676 38.9(3) no
Dy2 Dy1 O1 Dy2 2_776 2_676 -73.8(2) no
Dy2 Dy1 O1 Dy2 2_666 2_676 127.0(2) no
O6 Dy1 O2 B1 . . -82.3(3) no
O3 Dy1 O2 B1 1_655 . 175.7(3) no
O4 Dy1 O2 B1 2_766 . -176.4(3) no
O5 Dy1 O2 B1 2_776 . 7.6(3) no
O5 Dy1 O2 B1 1_556 . 59.8(3) no
O4 Dy1 O2 B1 1_556 . 113.3(3) no
O1 Dy1 O2 B1 . . -21.3(3) no
B2 Dy1 O2 B1 1_556 . 88.4(3) no
Dy2 Dy1 O2 B1 2_776 . -35.2(4) no
Dy2 Dy1 O2 B1 2_666 . -172.8(4) no
O6 Dy1 O2 Dy2 . 2_666 90.54(19) no
O3 Dy1 O2 Dy2 1_655 2_666 -11.5(4) no
O4 Dy1 O2 Dy2 2_766 2_666 -3.56(13) no
O5 Dy1 O2 Dy2 2_776 2_666 -179.62(12) no
O5 Dy1 O2 Dy2 1_556 2_666 -127.38(19) no
O4 Dy1 O2 Dy2 1_556 2_666 -73.95(17) no
O1 Dy1 O2 Dy2 . 2_666 151.5(2) no
B1 Dy1 O2 Dy2 . 2_666 172.8(4) no
B2 Dy1 O2 Dy2 1_556 2_666 -98.83(18) no
Dy2 Dy1 O2 Dy2 2_776 2_666 137.63(13) no
O2 Dy2 O5 B2 2_666 . -55.1(3) no
O1 Dy2 O5 B2 . . 38.2(3) no
O1 Dy2 O5 B2 2_676 . 132.5(3) no
O3 Dy2 O5 B2 1_554 . -139.3(3) no
O4 Dy2 O5 B2 1_455 . -109.3(3) no
O3 Dy2 O5 B2 2_676 . 147.0(3) no
O6 Dy2 O5 B2 . . 13.3(3) no
B1 Dy2 O5 B2 2_676 . 139.6(3) no
Dy1 Dy2 O5 B2 2_776 . 118.7(3) no
Dy2 Dy2 O5 B2 2_676 . 85.9(3) no
O2 Dy2 O5 Dy1 2_666 2_776 -173.73(13) no
O1 Dy2 O5 Dy1 . 2_776 -80.50(17) no
O1 Dy2 O5 Dy1 2_676 2_776 13.88(18) no
O3 Dy2 O5 Dy1 1_554 2_776 102.03(14) no
O4 Dy2 O5 Dy1 1_455 2_776 132.05(18) no
O3 Dy2 O5 Dy1 2_676 2_776 28.34(11) no
O6 Dy2 O5 Dy1 . 2_776 -105.32(17) no
B2 Dy2 O5 Dy1 . 2_776 -118.7(3) no
B1 Dy2 O5 Dy1 2_676 2_776 20.92(15) no
Dy2 Dy2 O5 Dy1 2_676 2_776 -32.72(18) no
O2 Dy2 O5 Dy1 2_666 1_554 48.0(2) no
O1 Dy2 O5 Dy1 . 1_554 141.2(2) no
O1 Dy2 O5 Dy1 2_676 1_554 -124.4(2) no
O3 Dy2 O5 Dy1 1_554 1_554 -36.3(2) no
O4 Dy2 O5 Dy1 1_455 1_554 -6.3(4) no
O3 Dy2 O5 Dy1 2_676 1_554 -110.0(2) no
O6 Dy2 O5 Dy1 . 1_554 116.4(3) no
B2 Dy2 O5 Dy1 . 1_554 103.0(4) no
B1 Dy2 O5 Dy1 2_676 1_554 -117.4(2) no
Dy1 Dy2 O5 Dy1 2_776 1_554 -138.3(3) no
Dy2 Dy2 O5 Dy1 2_676 1_554 -171.03(13) no
O3 Dy1 O6 B2 1_655 . 42(2) no
O4 Dy1 O6 B2 2_766 . -44(2) no
O2 Dy1 O6 B2 . . -117(2) no
O5 Dy1 O6 B2 2_776 . 118(2) no
O5 Dy1 O6 B2 1_556 . 156(2) no
O4 Dy1 O6 B2 1_556 . 29(2) no
O1 Dy1 O6 B2 . . -165(2) no
B1 Dy1 O6 B2 . . -146(2) no
B2 Dy1 O6 B2 1_556 . 109(2) no
Dy2 Dy1 O6 B2 2_776 . 84(2) no
Dy2 Dy1 O6 B2 2_666 . -83(2) no
O3 Dy1 O6 Dy2 1_655 . -162.68(17) no
O4 Dy1 O6 Dy2 2_766 . 111.17(15) no
O2 Dy1 O6 Dy2 . . 38.48(18) no
O5 Dy1 O6 Dy2 2_776 . -86.37(15) no
O5 Dy1 O6 Dy2 1_556 . -48.7(3) no
O4 Dy1 O6 Dy2 1_556 . -175.33(19) no
O1 Dy1 O6 Dy2 . . -9.70(13) no
B1 Dy1 O6 Dy2 . . 8.81(18) no
B2 Dy1 O6 Dy2 1_556 . -96.1(6) no
Dy2 Dy1 O6 Dy2 2_776 . -120.79(16) no
Dy2 Dy1 O6 Dy2 2_666 . 72.43(13) no
O2 Dy2 O6 B2 2_666 . 88.1(3) no
O1 Dy2 O6 B2 . . -173.4(3) no
O5 Dy2 O6 B2 . . -14.1(3) no
O1 Dy2 O6 B2 2_676 . -125.1(3) no
O3 Dy2 O6 B2 1_554 . 19.8(4) no
O4 Dy2 O6 B2 1_455 . 122.2(3) no
O3 Dy2 O6 B2 2_676 . -61.4(3) no
B1 Dy2 O6 B2 2_676 . -90.0(3) no
Dy1 Dy2 O6 B2 2_776 . -54.2(3) no
Dy2 Dy2 O6 B2 2_676 . -152.1(3) no
O2 Dy2 O6 Dy1 2_666 . -87.59(18) no
O1 Dy2 O6 Dy1 . . 10.89(14) no
O5 Dy2 O6 Dy1 . . 170.2(2) no
O1 Dy2 O6 Dy1 2_676 . 59.1(2) no
O3 Dy2 O6 Dy1 1_554 . -155.88(13) no
O4 Dy2 O6 Dy1 1_455 . -53.5(2) no
O3 Dy2 O6 Dy1 2_676 . 122.86(15) no
B2 Dy2 O6 Dy1 . . -175.7(4) no
B1 Dy2 O6 Dy1 2_676 . 94.3(2) no
Dy1 Dy2 O6 Dy1 2_776 . 130.05(16) no
Dy2 Dy2 O6 Dy1 2_676 . 32.21(16) no
Dy2 O2 B1 O1 2_666 . -125.6(7) no
Dy1 O2 B1 O1 . . 38.8(4) no
Dy2 O2 B1 O3 2_666 . 63.8(10) no
Dy1 O2 B1 O3 . . -131.8(5) no
Dy2 O2 B1 Dy1 2_666 . -164.4(8) no
Dy2 O2 B1 Dy2 2_666 2_676 -153.0(14) no
Dy1 O2 B1 Dy2 . 2_676 11(2) no
Dy2 O1 B1 O2 . . 65.1(6) no
Dy2 O1 B1 O2 2_676 . -174.3(4) no
Dy1 O1 B1 O2 . . -35.1(4) no
Dy2 O1 B1 O3 . . -123.4(4) no
Dy2 O1 B1 O3 2_676 . -2.7(4) no
Dy1 O1 B1 O3 . . 136.5(4) no
Dy2 O1 B1 Dy1 . . 100.2(3) no
Dy2 O1 B1 Dy1 2_676 . -139.20(15) no
Dy2 O1 B1 Dy2 . 2_676 -120.6(4) no
Dy1 O1 B1 Dy2 . 2_676 139.20(15) no
Dy1 O3 B1 O2 1_455 . -87.0(6) no
Dy2 O3 B1 O2 1_556 . 62.6(6) no
Dy2 O3 B1 O2 2_676 . 173.1(5) no
Dy1 O3 B1 O1 1_455 . 102.4(5) no
Dy2 O3 B1 O1 1_556 . -108.0(4) no
Dy2 O3 B1 O1 2_676 . 2.5(4) no
Dy1 O3 B1 Dy1 1_455 . -169.9(3) no
Dy2 O3 B1 Dy1 1_556 . -20.3(7) no
Dy2 O3 B1 Dy1 2_676 . 90.2(5) no
Dy1 O3 B1 Dy2 1_455 2_676 99.9(4) no
Dy2 O3 B1 Dy2 1_556 2_676 -110.5(2) no
O6 Dy1 B1 O2 . . 104.7(3) no
O4 Dy1 B1 O2 2_766 . 3.5(3) no
O5 Dy1 B1 O2 2_776 . -173.8(3) no
O5 Dy1 B1 O2 1_556 . -109.7(3) no
O4 Dy1 B1 O2 1_556 . -73.2(3) no
O1 Dy1 B1 O2 . . 143.0(4) no
B2 Dy1 B1 O2 1_556 . -88.1(3) no
Dy2 Dy1 B1 O2 2_776 . 162.3(2) no
Dy2 Dy1 B1 O2 2_666 . 4.4(2) no
O6 Dy1 B1 O1 . . -38.2(3) no
O4 Dy1 B1 O1 2_766 . -139.5(2) no
O2 Dy1 B1 O1 . . -143.0(4) no
O5 Dy1 B1 O1 2_776 . 43.2(3) no
O5 Dy1 B1 O1 1_556 . 107.3(3) no
O4 Dy1 B1 O1 1_556 . 143.8(2) no
B2 Dy1 B1 O1 1_556 . 129.0(3) no
Dy2 Dy1 B1 O1 2_776 . 19.3(3) no
Dy2 Dy1 B1 O1 2_666 . -138.5(3) no
O6 Dy1 B1 O3 . . -144.4(6) no
O4 Dy1 B1 O3 2_766 . 114.4(6) no
O2 Dy1 B1 O3 . . 110.9(7) no
O5 Dy1 B1 O3 2_776 . -63.0(6) no
O5 Dy1 B1 O3 1_556 . 1.2(5) no
O4 Dy1 B1 O3 1_556 . 37.6(6) no
O1 Dy1 B1 O3 . . -106.2(7) no
B2 Dy1 B1 O3 1_556 . 22.8(6) no
Dy2 Dy1 B1 O3 2_776 . -86.9(6) no
Dy2 Dy1 B1 O3 2_666 . 115.3(6) no
O6 Dy1 B1 Dy2 . 2_676 -73.14(19) no
O4 Dy1 B1 Dy2 2_766 2_676 -174.34(15) no
O2 Dy1 B1 Dy2 . 2_676 -177.8(4) no
O5 Dy1 B1 Dy2 2_776 2_676 8.33(18) no
O5 Dy1 B1 Dy2 1_556 2_676 72.46(17) no
O4 Dy1 B1 Dy2 1_556 2_676 108.94(18) no
O1 Dy1 B1 Dy2 . 2_676 -34.89(19) no
B2 Dy1 B1 Dy2 1_556 2_676 94.11(18) no
Dy2 Dy1 B1 Dy2 2_776 2_676 -15.6(2) no
Dy2 Dy1 B1 Dy2 2_666 2_676 -173.4(2) no
Dy1 O6 B2 O4 . . 2(3) no
Dy2 O6 B2 O4 . . -153.9(5) no
Dy1 O6 B2 O5 . . 178.3(19) no
Dy2 O6 B2 O5 . . 22.3(4) no
Dy1 O6 B2 Dy2 . . 156(2) no
Dy1 O6 B2 Dy1 . 1_554 115(2) no
Dy2 O6 B2 Dy1 . 1_554 -40.7(16) no
Dy1 O4 B2 O6 2_766 . 54.4(7) no
Dy2 O4 B2 O6 1_655 . -89.9(6) no
Dy1 O4 B2 O6 1_554 . 165.3(5) no
Dy1 O4 B2 O5 2_766 . -122.0(4) no
Dy2 O4 B2 O5 1_655 . 93.8(4) no
Dy1 O4 B2 O5 1_554 . -11.1(4) no
Dy1 O4 B2 Dy2 2_766 . -60.9(9) no
Dy2 O4 B2 Dy2 1_655 . 154.9(6) no
Dy1 O4 B2 Dy2 1_554 . 50.0(8) no
Dy1 O4 B2 Dy1 2_766 1_554 -110.9(3) no
Dy2 O4 B2 Dy1 1_655 1_554 104.9(3) no
Dy2 O5 B2 O6 . . -25.3(5) no
Dy1 O5 B2 O6 2_776 . 80.6(5) no
Dy1 O5 B2 O6 1_554 . -165.3(4) no
Dy2 O5 B2 O4 . . 151.4(4) no
Dy1 O5 B2 O4 2_776 . -102.7(4) no
Dy1 O5 B2 O4 1_554 . 11.4(4) no
Dy1 O5 B2 Dy2 2_776 . 105.9(2) no
Dy1 O5 B2 Dy2 1_554 . -139.97(19) no
Dy2 O5 B2 Dy1 . 1_554 139.97(19) no
Dy1 O5 B2 Dy1 2_776 1_554 -114.2(2) no
O2 Dy2 B2 O6 2_666 . -83.0(3) no
O1 Dy2 B2 O6 . . 6.5(3) no
O5 Dy2 B2 O6 . . 155.8(5) no
O1 Dy2 B2 O6 2_676 . 82.9(4) no
O3 Dy2 B2 O6 1_554 . -163.9(3) no
O4 Dy2 B2 O6 1_455 . -90.4(3) no
O3 Dy2 B2 O6 2_676 . 124.5(3) no
B1 Dy2 B2 O6 2_676 . 107.9(3) no
Dy1 Dy2 B2 O6 2_776 . 114.8(3) no
Dy2 Dy2 B2 O6 2_676 . 35.2(4) no
O2 Dy2 B2 O4 2_666 . 45.5(8) no
O1 Dy2 B2 O4 . . 135.0(8) no
O5 Dy2 B2 O4 . . -75.7(8) no
O1 Dy2 B2 O4 2_676 . -148.6(8) no
O3 Dy2 B2 O4 1_554 . -35.4(9) no
O4 Dy2 B2 O4 1_455 . 38.1(9) no
O3 Dy2 B2 O4 2_676 . -107.0(8) no
O6 Dy2 B2 O4 . . 128.5(10) no
B1 Dy2 B2 O4 2_676 . -123.6(8) no
Dy1 Dy2 B2 O4 2_776 . -116.7(9) no
Dy2 Dy2 B2 O4 2_676 . 163.7(8) no
O2 Dy2 B2 O5 2_666 . 121.1(3) no
O1 Dy2 B2 O5 . . -149.3(2) no
O1 Dy2 B2 O5 2_676 . -72.9(3) no
O3 Dy2 B2 O5 1_554 . 40.3(3) no
O4 Dy2 B2 O5 1_455 . 113.7(3) no
O3 Dy2 B2 O5 2_676 . -31.3(3) no
O6 Dy2 B2 O5 . . -155.8(5) no
B1 Dy2 B2 O5 2_676 . -47.9(3) no
Dy1 Dy2 B2 O5 2_776 . -41.0(2) no
Dy2 Dy2 B2 O5 2_676 . -120.6(2) no
O2 Dy2 B2 Dy1 2_666 1_554 87.83(17) no
O1 Dy2 B2 Dy1 . 1_554 177.36(14) no
O5 Dy2 B2 Dy1 . 1_554 -33.3(2) no
O1 Dy2 B2 Dy1 2_676 1_554 -106.2(2) no
O3 Dy2 B2 Dy1 1_554 1_554 6.95(18) no
O4 Dy2 B2 Dy1 1_455 1_554 80.4(3) no
O3 Dy2 B2 Dy1 2_676 1_554 -64.61(16) no
O6 Dy2 B2 Dy1 . 1_554 170.9(4) no
B1 Dy2 B2 Dy1 2_676 1_554 -81.22(19) no
Dy1 Dy2 B2 Dy1 2_776 1_554 -74.32(15) no
Dy2 Dy2 B2 Dy1 2_676 1_554 -153.96(7) no
